data_1537415
loop_
_publ_author_name
'Hoekstra, H.R.'
'Siegel, S.'
'Gallagher, F.X.'

_publ_section_title
;
 Reaction of Platinum Dioxide with Some Metal Oxides
;
_journal_name_full 'Advances in Chemistry Series'
_journal_page_first 39
_journal_page_last 53
_journal_volume 98
_journal_year 1971
_chemical_formula_sum 'Hg Pt3'
_chemical_name_systematic 'Hg Pt3 O6'
_space_group_IT_number 71
_symmetry_space_group_name_Hall '-I 2 2'
_symmetry_space_group_name_H-M 'I m m m'
_cell_angle_alpha 90
_cell_angle_beta 90
_cell_angle_gamma 90
_cell_formula_units_Z 4
_cell_length_a 10.334
_cell_length_b 7.264
_cell_length_c 6.286
_cell_volume 471.866
_citation_journal_id_ASTM ADCSAJ
_cod_data_source_file Hoekstra_ADCSAJ_1971_377.cif
_cod_data_source_block Hg1Pt3
_cod_original_cell_volume 471.8659
_cod_original_formula_sum 'Hg1 Pt3'
_cod_database_code 1537415

loop_
_symmetry_equiv_pos_as_xyz
x,y,z
-x,-y,z
x,-y,-z
-x,y,-z
-x,-y,-z
x,y,-z
-x,y,z
x,-y,z
x+1/2,y+1/2,z+1/2
-x+1/2,-y+1/2,z+1/2
x+1/2,-y+1/2,-z+1/2
-x+1/2,y+1/2,-z+1/2
-x+1/2,-y+1/2,-z+1/2
x+1/2,y+1/2,-z+1/2
-x+1/2,y+1/2,z+1/2
x+1/2,-y+1/2,z+1/2

loop_
_atom_site_label
_atom_site_type_symbol
_atom_site_fract_x
_atom_site_fract_y
_atom_site_fract_z
_atom_site_occupancy
_atom_site_U_iso_or_equiv
Pt1 Pt+2 0 0.5 0.5 1 0.0
Pt3 Pt+4 0.25 0.25 0.25 1 0.0
Hg2 Hg+2 0.5 0.5 0 1 0.0
Hg1 Hg+2 0 0 0 1 0.0
Pt2 Pt+2 0.5 0 0.5 1 0.0
